data_7229884
loop_
_publ_author_name
'Wong, Lawrence W.-Y.'
'Au Yeung, Alex S.-F.'
'Tam, Gemma S.-S.'
'Kan, Jack W.-H.'
'Sung, Herman H.-Y.'
'Sheong, Fu Kit'
'Lin, Zhenyang'
'Williams, Ian D.'

_publ_section_title
;
 Isolation and enantiostability of the B-chiral bis(salicylato)borate
 anions [BR(Sal)2] and [BS(Sal)2]
;
_journal_issue 3
_journal_name_full 'RSC Advances'
_journal_page_first 1451
_journal_paper_doi 10.1039/C7RA11997F
_journal_volume 8
_journal_year 2018
_chemical_absolute_configuration ad
_chemical_formula_moiety '2(C14 H6 B Cl2 O6), C15 H28 N2, H2 O'
_chemical_formula_sum 'C43 H42 B2 Cl4 N2 O13'
_chemical_formula_weight 958.20
_space_group_crystal_system monoclinic
_space_group_IT_number 4
_space_group_name_Hall 'P 2yb'
_space_group_name_H-M_alt 'P 1 21 1'
_symmetry_space_group_name_Hall 'P 2yb'
_symmetry_space_group_name_H-M 'P 1 21 1'
_atom_sites_solution_hydrogens mixed
_atom_sites_solution_primary direct
_audit_creation_date 2017-10-23
_audit_creation_method
;
Olex2 1.2
(compiled 2017.08.10 svn.r3458 for OlexSys, GUI svn.r5381)
;
_audit_update_record
;
2017-10-24 deposited with the CCDC.
2017-12-18 downloaded from the CCDC.
;
_cell_angle_alpha 90
_cell_angle_beta 98.350(3)
_cell_angle_gamma 90
_cell_formula_units_Z 2
_cell_length_a 12.1841(4)
_cell_length_b 10.7394(3)
_cell_length_c 16.5166(7)
_cell_measurement_reflns_used 7107
_cell_measurement_temperature 99.9(3)
_cell_measurement_theta_max 74.6310
_cell_measurement_theta_min 4.2420
_cell_volume 2138.29(13)
_computing_cell_refinement 'CrysAlisPro 1.171.38.46 (Rigaku OD, 2015)'
_computing_data_collection 'CrysAlisPro 1.171.38.46 (Rigaku OD, 2015)'
_computing_data_reduction 'CrysAlisPro 1.171.38.46 (Rigaku OD, 2015)'
_computing_molecular_graphics 'Olex2 (Dolomanov et al., 2009)'
_computing_publication_material 'Olex2 (Dolomanov et al., 2009)'
_computing_structure_refinement 'ShelXL (Sheldrick, 2015)'
_computing_structure_solution 'ShelXS (Sheldrick, 2008)'
_diffrn_ambient_environment N~2~
_diffrn_ambient_temperature 99.9(3)
_diffrn_detector 'CCD plate'
_diffrn_detector_area_resol_mean 10.3587
_diffrn_detector_type Atlas
_diffrn_measured_fraction_theta_full 0.999
_diffrn_measured_fraction_theta_max 0.999
_diffrn_measurement_details
;
List of Runs (angles in degrees, time in seconds):

  # Type    Start    End  Width  t~exp~   \w     \q     \k     \f   Frames
#--------------------------------------------------------------------------
  1  \w    153.00 178.00   1.00   50.00    --  110.57  61.00  90.00   25
  2  \w   -115.00 -15.00   1.00   15.00    --  -40.82 -37.00-120.00  100
  3  \w   -115.00  -7.00   1.00   15.00    --  -40.82 -77.00  60.00  108
  4  \w   -101.00 -70.00   1.00   15.00    --  -40.82 -37.00  90.00   31
  5  \w    -69.00  29.00   1.00   15.00    --  -40.82  57.00-180.00   98
  6  \w    -98.00 -56.00   1.00   15.00    --  -40.82 -77.00 150.00   42
  7  \w    -32.00  -7.00   1.00   15.00    --  -40.82 -77.00 150.00   25
  8  \w     37.00  82.00   1.00   15.00    --   40.82 -99.00 -90.00   45
  9  \w     26.00  80.00   1.00   50.00    --  110.57 -94.00 -60.00   54
 10  \w    103.00 170.00   1.00   50.00    --  110.57 111.00 -90.00   67
 11  \w     83.00 157.00   1.00   50.00    --  110.57  45.00 150.00   74
 12  \w     77.00 103.00   1.00   50.00    --  110.57  77.00  30.00   26
 13  \w    116.00 177.00   1.00   50.00    --  110.57  77.00  30.00   61
 14  \w     61.00  87.00   1.00   50.00    --  110.57 -30.00  30.00   26
 15  \w     81.00 107.00   1.00   50.00    --  110.57  61.00  90.00   26
 16  \w     26.00  74.00   1.00   50.00    --  110.57 -94.00  60.00   48
 17  \w     85.00 128.00   1.00   50.00    --  110.57  30.00 150.00   43
 18  \w    121.00 178.00   1.00   50.00    --  110.57  77.00   0.00   57
 19  \w     80.00 107.00   1.00   50.00    --  110.57  61.00  60.00   27
 20  \w     77.00 103.00   1.00   50.00    --  110.57  77.00  90.00   26
 21  \w     80.00 106.00   1.00   50.00    --  110.57  61.00  30.00   26
 22  \w    101.00 177.00   1.00   50.00    --  110.57 111.00-150.00   76
 23  \w     81.00 107.00   1.00   50.00    --  110.57  61.00 120.00   26
 24  \w     85.00 111.00   1.00   50.00    --  110.57  45.00  30.00   26
 25  \w     77.00 103.00   1.00   50.00    --  110.57  77.00  60.00   26
 26  \w     83.00 108.00   1.00   50.00    --  110.57  45.00  60.00   25
 27  \w     78.00 104.00   1.00   50.00    --  110.57  77.00 120.00   26
 28  \w     84.00 112.00   1.00   50.00    --  110.57  45.00 120.00   28
 29  \w     34.00  75.00   1.00   50.00    --  110.57 -30.00 120.00   41
 30  \w     77.00 102.00   1.00   50.00    --  110.57  77.00   0.00   25
 31  \w     50.00  85.00   1.00   50.00    --  110.57-111.00-120.00   35
 32  \w     80.00 106.00   1.00   50.00    --  110.57  61.00   0.00   26
 33  \w     82.00 171.00   1.00   50.00    --  110.57  56.00  76.41   89
 34  \w     84.00 131.00   1.00   50.00    --  110.57  36.00  48.24   47
;
_diffrn_measurement_device 'kappa diffractometer'
_diffrn_measurement_device_type 'SuperNova, Dual, Cu at zero, Atlas'
_diffrn_measurement_method '\w scans'
_diffrn_orient_matrix_type 'CrysAlisPro convention (1999,Acta A55,543-557)'
_diffrn_orient_matrix_UB_11 0.0133977000
_diffrn_orient_matrix_UB_12 0.0138285000
_diffrn_orient_matrix_UB_13 0.0937380000
_diffrn_orient_matrix_UB_21 0.1121407000
_diffrn_orient_matrix_UB_22 0.0660309000
_diffrn_orient_matrix_UB_23 -0.0009225000
_diffrn_orient_matrix_UB_31 -0.0597018000
_diffrn_orient_matrix_UB_32 0.1266719000
_diffrn_orient_matrix_UB_33 -0.0097415000
_diffrn_radiation_monochromator mirror
_diffrn_radiation_probe x-ray
_diffrn_radiation_type CuK\a
_diffrn_radiation_wavelength 1.54178
_diffrn_reflns_av_unetI/netI 0.0285
_diffrn_reflns_Laue_measured_fraction_full 0.999
_diffrn_reflns_Laue_measured_fraction_max 0.999
_diffrn_reflns_limit_h_max 14
_diffrn_reflns_limit_h_min -14
_diffrn_reflns_limit_k_max 12
_diffrn_reflns_limit_k_min -12
_diffrn_reflns_limit_l_max 19
_diffrn_reflns_limit_l_min -19
_diffrn_reflns_number 13467
_diffrn_reflns_point_group_measured_fraction_full 0.997
_diffrn_reflns_point_group_measured_fraction_max 0.997
_diffrn_reflns_theta_full 66.500
_diffrn_reflns_theta_max 67.499
_diffrn_reflns_theta_min 4.229
_diffrn_source 'micro-focus sealed X-ray tube'
_diffrn_source_current 0.80
_diffrn_source_power 0.040
_diffrn_source_target Cu
_diffrn_source_type 'SuperNova (Cu) X-ray Source'
_diffrn_source_voltage 50
_exptl_absorpt_coefficient_mu 3.108
_exptl_absorpt_correction_T_max 1.00000
_exptl_absorpt_correction_T_min 0.52546
_exptl_absorpt_correction_type multi-scan
_exptl_absorpt_process_details
;
CrysAlisPro 1.171.38.46 (Rigaku Oxford Diffraction, 2015)
Empirical absorption correction using spherical harmonics,
 implemented in SCALE3 ABSPACK scaling algorithm.
;
_exptl_crystal_colour colourless
_exptl_crystal_colour_primary colourless
_exptl_crystal_density_diffrn 1.488
_exptl_crystal_description needle
_exptl_crystal_F_000 992
_exptl_crystal_size_max 0.35
_exptl_crystal_size_mid 0.03
_exptl_crystal_size_min 0.02
_refine_diff_density_max 0.446
_refine_diff_density_min -0.349
_refine_diff_density_rms 0.078
_refine_ls_abs_structure_details
;
 Classical Flack method preferred over Parsons because s.u. lower.
;
_refine_ls_abs_structure_Flack 0.019(12)
_refine_ls_extinction_method none
_refine_ls_goodness_of_fit_ref 1.022
_refine_ls_hydrogen_treatment mixed
_refine_ls_matrix_type full
_refine_ls_number_parameters 594
_refine_ls_number_reflns 13467
_refine_ls_number_restraints 2
_refine_ls_restrained_S_all 1.022
_refine_ls_R_factor_all 0.0564
_refine_ls_R_factor_gt 0.0520
_refine_ls_shift/su_max 0.000
_refine_ls_shift/su_mean 0.000
_refine_ls_structure_factor_coef Fsqd
_refine_ls_weighting_details 'w=1/[\s^2^(Fo^2^)+(0.0980P)^2^+1.1200P] where P=(Fo^2^+2Fc^2^)/3'
_refine_ls_weighting_scheme calc
_refine_ls_wR_factor_gt 0.1421
_refine_ls_wR_factor_ref 0.1445
_reflns_Friedel_coverage 0.887
_reflns_Friedel_fraction_full 0.995
_reflns_Friedel_fraction_max 0.995
_reflns_number_gt 12273
_reflns_number_total 13467
_reflns_threshold_expression 'I > 2\s(I)'
_cod_data_source_file c7ra11997f2.cif
_cod_data_source_block gem39cult
_cod_database_code 7229884
_shelx_shelxl_version_number 2014/7
_chemical_oxdiff_formula 'N2 B2 O12 C28 Cl4'
_shelx_space_group_comment
;
The symmetry employed for this shelxl refinement is uniquely defined
by the following loop, which should always be used as a source of
symmetry information in preference to the above space-group names.
They are only intended as comments.
;
_shelx_estimated_absorpt_t_max 0.940
_shelx_estimated_absorpt_t_min 0.409
_olex2_refinement_description
;
1. Twinned data refinement
 Scales: 0.3898(14)
 0.6102(14)
2. Fixed Uiso
 At 1.2 times of:
  All C(H) groups, All C(H,H) groups
3. Restrained distances
 O1W-H1WA \\sim O1W-H1WB
 with sigma of 0.02
4.a Ternary CH refined with riding coordinates:
 C35(H35), C37(H37), C39(H39), C41(H41)
4.b Secondary CH2 refined with riding coordinates:
 C31(H31A,H31B), C32(H32A,H32B), C33(H33A,H33B), C34(H34A,H34B), C36(H36A,
 H36B), C38(H38A,H38B), C40(H40A,H40B), C42(H42A,H42B), C43(H43A,H43B),
 C44(H44A,H44B), C45(H45A,H45B)
4.c Aromatic/amide H refined with riding coordinates:
 C13(H13), C14(H14), C16(H16A), C23(H23), C24(H24), C26(H26), C13A(H13A),
 C14A(H14A), C16A(H16B), C23A(H23A), C24A(H24A), C26A(H26A)
;
_olex2_submission_special_instructions 'No special instructions were received'
_oxdiff_exptl_absorpt_empirical_details
;
Empirical correction (ABSPACK) includes:
- Absorption correction using spherical harmonics
- Frame scaling
;
_oxdiff_exptl_absorpt_empirical_full_max 2.587
_oxdiff_exptl_absorpt_empirical_full_min 0.531
_oxdiff_twin_integration_method simultaneous
_oxdiff_twin_items 2
_twin_special_details
;
Component 2 rotated by 179.6394\% 
 around [0.01 0.00 1.00] (reciprocal) or [0.21 0.00 0.98] (direct)
;

loop_
_space_group_symop_operation_xyz
'x, y, z'
'-x, y+1/2, -z'

loop_
_atom_site_label
_atom_site_type_symbol
_atom_site_fract_x
_atom_site_fract_y
_atom_site_fract_z
_atom_site_U_iso_or_equiv
_atom_site_adp_type
_atom_site_occupancy
_atom_site_site_symmetry_order
_atom_site_calc_flag
_atom_site_refinement_flags_posn
B1 B 0.2507(6) 0.3045(7) 0.4409(4) 0.0202(14) Uani 1 1 d .
Cl1 Cl 0.72092(13) 0.08872(15) 0.33184(9) 0.0260(3) Uani 1 1 d .
Cl2 Cl -0.28451(14) 0.46673(18) 0.39079(12) 0.0368(4) Uani 1 1 d .
O10 O 0.4154(4) 0.4519(5) 0.3047(3) 0.0253(10) Uani 1 1 d .
O11 O 0.2964(4) 0.4009(4) 0.3887(3) 0.0202(9) Uani 1 1 d .
O12 O 0.3393(4) 0.2354(4) 0.4895(3) 0.0220(10) Uani 1 1 d .
O20 O 0.0267(4) 0.1462(4) 0.3173(3) 0.0223(9) Uani 1 1 d .
O21 O 0.1854(4) 0.2155(4) 0.3845(3) 0.0210(9) Uani 1 1 d .
O22 O 0.1874(4) 0.3665(4) 0.4954(3) 0.0230(10) Uani 1 1 d .
C10 C 0.3861(5) 0.3803(6) 0.3554(4) 0.0193(13) Uani 1 1 d .
C11 C 0.4532(5) 0.2697(6) 0.3850(4) 0.0195(12) Uani 1 1 d .
C12 C 0.4264(5) 0.2041(6) 0.4537(4) 0.0191(12) Uani 1 1 d .
C13 C 0.4957(6) 0.1046(6) 0.4848(4) 0.0230(13) Uani 1 1 d .
H13 H 0.4802 0.0606 0.5317 0.028 Uiso 1 1 calc R
C14 C 0.5855(5) 0.0705(6) 0.4480(4) 0.0216(13) Uani 1 1 d .
H14 H 0.6317 0.0035 0.4695 0.026 Uiso 1 1 calc R
C15 C 0.6084(5) 0.1353(6) 0.3786(4) 0.0207(12) Uani 1 1 d .
C16 C 0.5435(5) 0.2343(6) 0.3478(4) 0.0194(13) Uani 1 1 d .
H16A H 0.5605 0.2782 0.3012 0.023 Uiso 1 1 calc R
C20 C 0.0761(5) 0.2217(6) 0.3639(4) 0.0170(12) Uani 1 1 d .
C21 C 0.0187(5) 0.3203(6) 0.4049(4) 0.0182(12) Uani 1 1 d .
C22 C 0.0793(6) 0.3862(6) 0.4713(4) 0.0196(12) Uani 1 1 d .
C23 C 0.0220(6) 0.4710(6) 0.5144(4) 0.0234(13) Uani 1 1 d .
H23 H 0.0601 0.5131 0.5608 0.028 Uiso 1 1 calc R
C24 C -0.0887(6) 0.4937(7) 0.4901(4) 0.0260(14) Uani 1 1 d .
H24 H -0.1268 0.5515 0.5196 0.031 Uiso 1 1 calc R
C25 C -0.1455(6) 0.4322(7) 0.4223(4) 0.0253(14) Uani 1 1 d .
C26 C -0.0930(5) 0.3446(6) 0.3806(4) 0.0220(13) Uani 1 1 d .
H26 H -0.1329 0.3012 0.3356 0.026 Uiso 1 1 calc R
B2 B 0.2666(6) 0.2344(7) 0.0673(4) 0.0189(14) Uani 1 1 d .
Cl1A Cl 0.78836(13) 0.43966(16) 0.16201(10) 0.0298(4) Uani 1 1 d .
Cl2A Cl -0.23673(15) 0.03326(18) 0.11989(11) 0.0333(4) Uani 1 1 d .
O10A O 0.4959(4) 0.0698(4) 0.1819(3) 0.0243(10) Uani 1 1 d .
O11A O 0.3370(4) 0.1347(4) 0.1138(3) 0.0210(9) Uani 1 1 d .
O12A O 0.3319(4) 0.3138(5) 0.0219(3) 0.0243(10) Uani 1 1 d .
O20A O 0.0839(4) 0.3733(4) 0.1938(3) 0.0238(10) Uani 1 1 d .
O21A O 0.2211(4) 0.3121(4) 0.1288(3) 0.0204(9) Uani 1 1 d .
O22A O 0.1831(4) 0.1732(5) 0.0105(3) 0.0254(10) Uani 1 1 d .
C10A C 0.4416(5) 0.1504(6) 0.1397(4) 0.0183(12) Uani 1 1 d .
C11A C 0.4966(5) 0.2652(6) 0.1144(4) 0.0170(12) Uani 1 1 d .
C12A C 0.4360(5) 0.3417(6) 0.0553(4) 0.0182(12) Uani 1 1 d .
C13A C 0.4872(6) 0.4477(7) 0.0279(4) 0.0228(13) Uani 1 1 d .
H13A H 0.4473 0.4999 -0.0126 0.027 Uiso 1 1 calc R
C14A C 0.5953(5) 0.4760(6) 0.0598(4) 0.0215(13) Uani 1 1 d .
H14A H 0.6302 0.5473 0.0409 0.026 Uiso 1 1 calc R
C15A C 0.6534(5) 0.3998(6) 0.1198(4) 0.0197(12) Uani 1 1 d .
C16A C 0.6047(6) 0.2939(6) 0.1465(4) 0.0203(13) Uani 1 1 d .
H16B H 0.6452 0.2415 0.1865 0.024 Uiso 1 1 calc R
C20A C 0.1197(6) 0.3015(6) 0.1460(4) 0.0190(12) Uani 1 1 d .
C21A C 0.0503(5) 0.2015(6) 0.1033(4) 0.0184(13) Uani 1 1 d .
C22A C 0.0851(5) 0.1441(7) 0.0352(4) 0.0217(13) Uani 1 1 d .
C23A C 0.0149(6) 0.0580(7) -0.0097(4) 0.0297(16) Uani 1 1 d .
H23A H 0.0359 0.0212 -0.0575 0.036 Uiso 1 1 calc R
C24A C -0.0842(6) 0.0266(8) 0.0150(4) 0.0311(16) Uani 1 1 d .
H24A H -0.1313 -0.0324 -0.0155 0.037 Uiso 1 1 calc R
C25A C -0.1161(5) 0.0809(7) 0.0847(4) 0.0243(13) Uani 1 1 d .
C26A C -0.0502(5) 0.1699(6) 0.1282(4) 0.0198(13) Uani 1 1 d .
H26A H -0.0732 0.2089 0.1745 0.024 Uiso 1 1 calc R
N1 N 0.1700(5) 0.7494(6) 0.3187(4) 0.0250(12) Uani 1 1 d .
H1 H 0.188(9) 0.706(11) 0.286(7) 0.06(3) Uiso 1 1 d .
N16 N 0.3926(5) 0.8427(5) 0.2021(3) 0.0231(12) Uani 1 1 d .
H16 H 0.423(7) 0.909(9) 0.205(5) 0.03(2) Uiso 1 1 d .
C31 C 0.0807(7) 0.6842(7) 0.3576(5) 0.0354(18) Uani 1 1 d .
H31A H 0.0572 0.7383 0.4005 0.042 Uiso 1 1 calc R
H31B H 0.1111 0.6063 0.3841 0.042 Uiso 1 1 calc R
C32 C -0.0191(6) 0.6537(8) 0.2941(6) 0.0403(19) Uani 1 1 d .
H32A H 0.0029 0.5926 0.2545 0.048 Uiso 1 1 calc R
H32B H -0.0778 0.6154 0.3215 0.048 Uiso 1 1 calc R
C33 C -0.0646(7) 0.7697(9) 0.2486(7) 0.052(2) Uani 1 1 d .
H33A H -0.0949 0.8269 0.2869 0.063 Uiso 1 1 calc R
H33B H -0.1256 0.7465 0.2049 0.063 Uiso 1 1 calc R
C34 C 0.0274(7) 0.8352(9) 0.2111(7) 0.047(2) Uani 1 1 d .
H34A H 0.0529 0.7804 0.1694 0.057 Uiso 1 1 calc R
H34B H -0.0023 0.9125 0.1835 0.057 Uiso 1 1 calc R
C35 C 0.1248(6) 0.8670(7) 0.2759(6) 0.0340(17) Uani 1 1 d .
H35 H 0.0963 0.9211 0.3176 0.041 Uiso 1 1 calc R
C36 C 0.2698(6) 0.7719(7) 0.3814(4) 0.0302(15) Uani 1 1 d .
H36A H 0.3024 0.6907 0.4003 0.036 Uiso 1 1 calc R
H36B H 0.2461 0.8144 0.4292 0.036 Uiso 1 1 calc R
C37 C 0.3589(6) 0.8507(7) 0.3495(4) 0.0268(15) Uani 1 1 d .
H37 H 0.4158 0.8721 0.3973 0.032 Uiso 1 1 calc R
C38 C 0.3077(6) 0.9714(7) 0.3152(5) 0.0335(17) Uani 1 1 d .
H38A H 0.3650 1.0253 0.2966 0.040 Uiso 1 1 calc R
H38B H 0.2738 1.0165 0.3576 0.040 Uiso 1 1 calc R
C39 C 0.2195(6) 0.9381(7) 0.2434(5) 0.0334(16) Uani 1 1 d .
H39 H 0.1883 1.0174 0.2179 0.040 Uiso 1 1 calc R
C40 C 0.2709(6) 0.8631(6) 0.1770(4) 0.0268(15) Uani 1 1 d .
H40A H 0.2331 0.7815 0.1684 0.032 Uiso 1 1 calc R
H40B H 0.2588 0.9091 0.1246 0.032 Uiso 1 1 calc R
C41 C 0.4195(5) 0.7822(6) 0.2859(4) 0.0197(13) Uani 1 1 d .
H41 H 0.3924 0.6942 0.2815 0.024 Uiso 1 1 calc R
C42 C 0.5439(6) 0.7799(7) 0.3087(5) 0.0294(15) Uani 1 1 d .
H42A H 0.5629 0.7394 0.3628 0.035 Uiso 1 1 calc R
H42B H 0.5719 0.8665 0.3136 0.035 Uiso 1 1 calc R
C43 C 0.6013(6) 0.7110(7) 0.2466(5) 0.0329(17) Uani 1 1 d .
H43A H 0.5809 0.6218 0.2460 0.040 Uiso 1 1 calc R
H43B H 0.6828 0.7175 0.2617 0.040 Uiso 1 1 calc R
C44 C 0.5666(6) 0.7671(7) 0.1617(5) 0.0326(16) Uani 1 1 d .
H44A H 0.5959 0.8530 0.1606 0.039 Uiso 1 1 calc R
H44B H 0.5990 0.7174 0.1206 0.039 Uiso 1 1 calc R
C45 C 0.4420(7) 0.7697(7) 0.1398(4) 0.0312(16) Uani 1 1 d .
H45A H 0.4215 0.8080 0.0851 0.037 Uiso 1 1 calc R
H45B H 0.4126 0.6836 0.1375 0.037 Uiso 1 1 calc R
O1W O 0.2293(4) 0.5675(4) 0.2207(3) 0.0231(10) Uani 1 1 d D
H1WA H 0.176(8) 0.524(11) 0.204(7) 0.07(4) Uiso 1 1 d D
H1WB H 0.284(7) 0.536(10) 0.246(5) 0.05(3) Uiso 1 1 d D

loop_
_atom_site_aniso_label
_atom_site_aniso_U_11
_atom_site_aniso_U_22
_atom_site_aniso_U_33
_atom_site_aniso_U_23
_atom_site_aniso_U_13
_atom_site_aniso_U_12
B1 0.015(3) 0.022(4) 0.024(3) 0.003(3) 0.002(3) 0.000(3)
Cl1 0.0190(7) 0.0257(8) 0.0332(7) 0.0024(6) 0.0040(6) 0.0037(6)
Cl2 0.0195(8) 0.0328(10) 0.0562(10) -0.0132(8) -0.0006(7) 0.0046(7)
O10 0.023(2) 0.018(2) 0.034(2) 0.0055(19) 0.0033(18) 0.000(2)
O11 0.019(2) 0.013(2) 0.028(2) 0.0022(17) 0.0006(17) 0.0001(17)
O12 0.019(2) 0.023(2) 0.023(2) 0.0009(16) 0.0005(17) 0.0027(18)
O20 0.023(2) 0.017(2) 0.026(2) -0.0043(17) -0.0016(17) 0.0009(19)
O21 0.020(2) 0.016(2) 0.026(2) -0.0042(16) 0.0024(18) 0.0023(18)
O22 0.020(2) 0.024(2) 0.025(2) -0.0056(17) 0.0001(17) 0.0008(19)
C10 0.016(3) 0.015(3) 0.026(3) -0.003(2) -0.002(2) -0.005(2)
C11 0.018(3) 0.017(3) 0.022(3) 0.000(2) -0.003(2) -0.005(2)
C12 0.013(3) 0.021(3) 0.022(3) -0.002(2) -0.002(2) -0.003(2)
C13 0.022(3) 0.024(3) 0.021(3) 0.005(2) -0.004(2) -0.001(3)
C14 0.018(3) 0.021(3) 0.023(3) 0.002(2) -0.004(2) 0.002(3)
C15 0.015(3) 0.020(3) 0.026(3) -0.001(2) 0.000(2) -0.001(3)
C16 0.018(3) 0.017(3) 0.023(3) 0.000(2) 0.001(2) -0.003(2)
C20 0.016(3) 0.016(3) 0.018(3) 0.000(2) 0.001(2) -0.001(2)
C21 0.020(3) 0.011(3) 0.023(3) 0.001(2) 0.003(2) -0.001(2)
C22 0.022(3) 0.017(3) 0.019(3) -0.002(2) 0.001(2) -0.003(3)
C23 0.026(3) 0.020(3) 0.024(3) -0.004(2) 0.005(2) 0.000(3)
C24 0.025(4) 0.024(4) 0.030(3) -0.005(3) 0.010(3) -0.003(3)
C25 0.019(3) 0.020(4) 0.036(3) 0.001(3) 0.003(3) -0.003(3)
C26 0.020(3) 0.023(3) 0.023(3) -0.002(2) 0.002(2) -0.002(3)
B2 0.009(3) 0.021(4) 0.026(3) 0.000(3) 0.000(3) -0.002(3)
Cl1A 0.0197(8) 0.0314(9) 0.0370(8) 0.0047(7) -0.0009(6) -0.0092(7)
Cl2A 0.0223(8) 0.0378(10) 0.0409(9) -0.0130(7) 0.0080(7) -0.0129(7)
O10A 0.021(2) 0.014(2) 0.037(2) 0.0054(18) 0.0033(18) -0.0002(19)
O11A 0.016(2) 0.013(2) 0.034(2) 0.0003(17) 0.0032(17) -0.0030(18)
O12A 0.017(2) 0.030(3) 0.025(2) 0.0052(18) -0.0005(17) -0.005(2)
O20A 0.023(2) 0.017(2) 0.031(2) -0.0065(18) 0.0048(18) -0.0022(19)
O21A 0.016(2) 0.017(2) 0.027(2) -0.0039(16) 0.0005(17) -0.0028(17)
O22A 0.019(2) 0.031(3) 0.026(2) -0.0090(19) 0.0035(18) -0.007(2)
C10A 0.016(3) 0.013(3) 0.027(3) 0.001(2) 0.006(2) 0.000(2)
C11A 0.016(3) 0.010(3) 0.026(3) 0.002(2) 0.007(2) -0.001(2)
C12A 0.015(3) 0.018(3) 0.021(3) 0.001(2) 0.003(2) -0.002(2)
C13A 0.025(3) 0.022(3) 0.021(3) 0.006(2) 0.003(2) 0.001(3)
C14A 0.024(3) 0.015(3) 0.026(3) 0.003(2) 0.006(2) -0.003(3)
C15A 0.016(3) 0.018(3) 0.025(3) 0.000(2) 0.004(2) -0.003(2)
C16A 0.021(3) 0.017(3) 0.023(3) 0.001(2) 0.003(2) 0.000(2)
C20A 0.024(3) 0.010(3) 0.022(3) 0.003(2) 0.000(2) 0.001(2)
C21A 0.017(3) 0.016(3) 0.020(3) 0.000(2) -0.003(2) 0.001(2)
C22A 0.015(3) 0.025(3) 0.024(3) -0.002(2) -0.001(2) 0.001(3)
C23A 0.024(4) 0.035(4) 0.030(3) -0.014(3) 0.004(3) -0.009(3)
C24A 0.024(4) 0.034(4) 0.034(3) -0.014(3) 0.002(3) -0.008(3)
C25A 0.017(3) 0.028(4) 0.029(3) -0.004(3) 0.004(2) -0.005(3)
C26A 0.020(3) 0.018(3) 0.020(3) 0.000(2) -0.001(2) 0.000(3)
N1 0.022(3) 0.016(3) 0.040(3) -0.002(2) 0.013(2) 0.000(2)
N16 0.025(3) 0.015(3) 0.030(3) 0.003(2) 0.004(2) -0.007(2)
C31 0.034(4) 0.025(4) 0.052(4) 0.002(3) 0.022(3) -0.006(3)
C32 0.022(4) 0.028(4) 0.074(5) 0.003(4) 0.017(4) -0.008(3)
C33 0.021(4) 0.033(5) 0.104(8) 0.012(5) 0.012(5) 0.003(4)
C34 0.018(4) 0.031(5) 0.091(7) 0.022(4) 0.003(4) -0.001(3)
C35 0.020(4) 0.015(3) 0.070(5) 0.007(3) 0.015(3) 0.004(3)
C36 0.033(4) 0.031(4) 0.029(3) -0.007(3) 0.011(3) -0.005(3)
C37 0.025(3) 0.025(4) 0.031(3) -0.011(3) 0.007(3) -0.006(3)
C38 0.028(4) 0.017(4) 0.060(5) -0.010(3) 0.020(3) -0.008(3)
C39 0.020(3) 0.015(3) 0.066(5) 0.010(3) 0.010(3) 0.004(3)
C40 0.022(3) 0.015(3) 0.042(4) 0.010(3) -0.002(3) -0.005(3)
C41 0.020(3) 0.015(3) 0.025(3) -0.001(2) 0.002(2) -0.001(2)
C42 0.023(4) 0.024(4) 0.040(4) 0.003(3) 0.000(3) -0.004(3)
C43 0.019(4) 0.023(4) 0.059(5) 0.010(3) 0.010(3) 0.006(3)
C44 0.033(4) 0.022(4) 0.047(4) 0.001(3) 0.020(3) 0.001(3)
C45 0.041(4) 0.026(4) 0.028(3) 0.000(3) 0.008(3) -0.009(3)
O1W 0.021(2) 0.012(2) 0.034(2) -0.0003(17) -0.003(2) -0.0032(19)

loop_
_atom_type_symbol
_atom_type_description
_atom_type_scat_dispersion_real
_atom_type_scat_dispersion_imag
_atom_type_scat_source
C C 0.0181 0.0091 'International Tables Vol C Tables 4.2.6.8 and 6.1.1.4'
H H 0.0000 0.0000 'International Tables Vol C Tables 4.2.6.8 and 6.1.1.4'
B B 0.0090 0.0039 'International Tables Vol C Tables 4.2.6.8 and 6.1.1.4'
Cl Cl 0.3639 0.7018 'International Tables Vol C Tables 4.2.6.8 and 6.1.1.4'
N N 0.0311 0.0180 'International Tables Vol C Tables 4.2.6.8 and 6.1.1.4'
O O 0.0492 0.0322 'International Tables Vol C Tables 4.2.6.8 and 6.1.1.4'

loop_
_geom_angle_atom_site_label_1
_geom_angle_atom_site_label_2
_geom_angle_atom_site_label_3
_geom_angle
O12 B1 O11 111.1(5)
O12 B1 O21 107.8(6)
O21 B1 O11 107.0(5)
O22 B1 O11 108.5(6)
O22 B1 O12 108.4(5)
O22 B1 O21 114.0(6)
C10 O11 B1 121.6(5)
C12 O12 B1 117.4(5)
C20 O21 B1 123.7(5)
C22 O22 B1 118.9(5)
O10 C10 O11 121.6(6)
O10 C10 C11 121.7(6)
O11 C10 C11 116.7(5)
C12 C11 C10 118.9(6)
C16 C11 C10 120.5(6)
C16 C11 C12 120.6(6)
O12 C12 C11 121.5(6)
O12 C12 C13 120.2(6)
C13 C12 C11 118.2(6)
C14 C13 C12 120.9(6)
C13 C14 C15 119.6(6)
C14 C15 Cl1 118.8(5)
C16 C15 Cl1 120.2(5)
C16 C15 C14 120.9(6)
C15 C16 C11 119.7(6)
O20 C20 O21 121.0(6)
O20 C20 C21 122.8(6)
O21 C20 C21 116.1(5)
C22 C21 C20 118.8(6)
C26 C21 C20 120.7(6)
C26 C21 C22 120.5(6)
O22 C22 C21 122.0(6)
O22 C22 C23 119.6(6)
C23 C22 C21 118.3(6)
C24 C23 C22 120.5(6)
C23 C24 C25 120.2(6)
C24 C25 Cl2 119.2(6)
C26 C25 Cl2 120.0(5)
C26 C25 C24 120.9(6)
C25 C26 C21 119.5(6)
O12A B2 O11A 111.5(5)
O12A B2 O21A 108.2(5)
O21A B2 O11A 106.9(5)
O22A B2 O11A 107.6(5)
O22A B2 O12A 108.8(5)
O22A B2 O21A 113.9(5)
C10A O11A B2 122.3(5)
C12A O12A B2 118.5(5)
C20A O21A B2 123.8(5)
C22A O22A B2 118.7(5)
O10A C10A O11A 120.9(6)
O10A C10A C11A 120.6(6)
O11A C10A C11A 118.4(5)
C12A C11A C10A 117.8(6)
C16A C11A C10A 121.2(6)
C16A C11A C12A 121.0(6)
O12A C12A C11A 121.8(6)
O12A C12A C13A 119.1(6)
C11A C12A C13A 119.0(6)
C14A C13A C12A 120.0(6)
C13A C14A C15A 119.9(6)
C14A C15A Cl1A 119.4(5)
C16A C15A Cl1A 119.9(5)
C16A C15A C14A 120.7(6)
C11A C16A C15A 119.3(6)
O20A C20A O21A 121.2(6)
O20A C20A C21A 122.1(6)
O21A C20A C21A 116.7(6)
C22A C21A C20A 118.9(6)
C26A C21A C20A 120.2(6)
C26A C21A C22A 120.8(6)
O22A C22A C21A 121.5(6)
O22A C22A C23A 119.4(6)
C23A C22A C21A 119.0(6)
C24A C23A C22A 120.1(6)
C23A C24A C25A 120.4(6)
C24A C25A Cl2A 120.3(5)
C26A C25A Cl2A 119.1(5)
C26A C25A C24A 120.5(6)
C25A C26A C21A 119.0(6)
C35 N1 C31 110.4(6)
C36 N1 C31 110.1(6)
C36 N1 C35 113.1(6)
C40 N16 C41 112.9(5)
C45 N16 C40 111.6(6)
C45 N16 C41 110.4(5)
N1 C31 C32 111.0(6)
C33 C32 C31 111.3(7)
C32 C33 C34 110.0(7)
C35 C34 C33 111.2(8)
N1 C35 C34 109.7(6)
N1 C35 C39 109.6(6)
C34 C35 C39 114.4(7)
N1 C36 C37 113.4(6)
C36 C37 C41 113.7(6)
C38 C37 C36 109.2(6)
C38 C37 C41 111.3(6)
C37 C38 C39 107.3(6)
C35 C39 C40 112.6(6)
C38 C39 C35 108.9(7)
C38 C39 C40 110.9(6)
N16 C40 C39 111.3(6)
N16 C41 C37 110.6(5)
C42 C41 N16 108.1(5)
C42 C41 C37 113.4(6)
C41 C42 C43 112.6(6)
C42 C43 C44 109.6(6)
C45 C44 C43 111.3(6)
N16 C45 C44 109.7(6)

loop_
_geom_bond_atom_site_label_1
_geom_bond_atom_site_label_2
_geom_bond_distance
B1 O11 1.505(8)
B1 O12 1.453(8)
B1 O21 1.482(8)
B1 O22 1.432(8)
Cl1 C15 1.743(7)
Cl2 C25 1.738(7)
O10 C10 1.227(8)
O11 C10 1.312(8)
O12 C12 1.331(8)
O20 C20 1.216(8)
O21 C20 1.327(8)
O22 C22 1.336(8)
C10 C11 1.484(9)
C11 C12 1.415(9)
C11 C16 1.389(9)
C12 C13 1.411(9)
C13 C14 1.375(9)
C14 C15 1.403(9)
C15 C16 1.377(9)
C20 C21 1.485(9)
C21 C22 1.420(8)
C21 C26 1.386(9)
C22 C23 1.403(9)
C23 C24 1.372(10)
C24 C25 1.394(10)
C25 C26 1.377(10)
B2 O11A 1.511(8)
B2 O12A 1.447(9)
B2 O21A 1.483(8)
B2 O22A 1.438(8)
Cl1A C15A 1.743(6)
Cl2A C25A 1.735(7)
O10A C10A 1.241(8)
O11A C10A 1.295(8)
O12A C12A 1.341(7)
O20A C20A 1.227(8)
O21A C20A 1.313(8)
O22A C22A 1.354(8)
C10A C11A 1.492(8)
C11A C12A 1.401(9)
C11A C16A 1.381(9)
C12A C13A 1.404(9)
C13A C14A 1.380(9)
C14A C15A 1.397(9)
C15A C16A 1.384(9)
C20A C21A 1.481(9)
C21A C22A 1.401(9)
C21A C26A 1.390(9)
C22A C23A 1.397(9)
C23A C24A 1.372(10)
C24A C25A 1.395(10)
C25A C26A 1.381(9)
N1 C31 1.513(9)
N1 C35 1.512(9)
N1 C36 1.498(9)
N16 C40 1.497(9)
N16 C41 1.520(8)
N16 C45 1.490(9)
C31 C32 1.522(12)
C32 C33 1.517(12)
C33 C34 1.529(12)
C34 C35 1.518(12)
C35 C39 1.544(10)
C36 C37 1.529(10)
C37 C38 1.512(11)
C37 C41 1.554(9)
C38 C39 1.522(11)
C39 C40 1.564(11)
C41 C42 1.508(9)
C42 C43 1.517(11)
C43 C44 1.528(11)
C44 C45 1.509(11)

loop_
_geom_hbond_atom_site_label_D
_geom_hbond_atom_site_label_H
_geom_hbond_atom_site_label_A
_geom_hbond_distance_DH
_geom_hbond_distance_HA
_geom_hbond_distance_DA
_geom_hbond_angle_DHA
_geom_hbond_site_symmetry_A
N1 H1 O1W 0.78(11) 1.94(12) 2.701(8) 167(12) .
N16 H16 O10A 0.79(10) 2.01(10) 2.787(7) 166(8) 1_565
O1W H1WA O20A 0.81(8) 1.96(9) 2.730(7) 157(12) .
O1W H1WB O10 0.81(7) 1.96(7) 2.774(6) 177(10) .

loop_
_twin_individual_id
_twin_individual_mass_fraction_refined
_oxdiff_twin_reflns_isolated
_oxdiff_twin_reflns_overlapped
_twin_individual_twin_lattice_type
_twin_individual_twin_matrix_11
_twin_individual_twin_matrix_12
_twin_individual_twin_matrix_13
_twin_individual_twin_matrix_21
_twin_individual_twin_matrix_22
_twin_individual_twin_matrix_23
_twin_individual_twin_matrix_31
_twin_individual_twin_matrix_32
_twin_individual_twin_matrix_33
1 0.3898(14) 10694 8368 ref 1.0000 0.0000 0.0000 0.0000 1.0000 0.0000 0.0000 0.0000 1.0000
2 0.6102(14) 10582 8368 nmt -0.9961 -0.0084 0.0196 0.0061 -0.9996 0.0027 0.4274 0.0087 0.9949
